data_1505413
loop_
_publ_author_name
'Kim, Youngsoon'
'Fuchs, Philip L.'

_publ_section_title
;
 Lactol-directed osmylation. Stereodivergent synthesis of four C-19,20
 apoptolidin diols from a single allylic hemiacetal.
;
_journal_issue 13
_journal_name_full 'Organic letters'
_journal_page_first 2445
_journal_page_last 2448
_journal_paper_doi 10.1021/ol0707564
_journal_volume 9
_journal_year 2007
_chemical_absolute_configuration ad
_chemical_formula_moiety 'C38 H66 O12 S1 Si2'
_chemical_formula_sum 'C38 H66 O12 S Si2'
_chemical_formula_weight 803.18
_chemical_name_systematic ?
_space_group_IT_number 4
_symmetry_cell_setting monoclinic
_symmetry_space_group_name_Hall 'P 2yb'
_symmetry_space_group_name_H-M 'P 1 21 1'
_atom_type_scat_source 'International Tables for Crystallography (Vol C)'
_cell_angle_alpha 90.00
_cell_angle_beta 98.805(4)
_cell_angle_gamma 90.00
_cell_formula_units_Z 2
_cell_length_a 7.2920(4)
_cell_length_b 17.7683(17)
_cell_length_c 17.7243(11)
_cell_measurement_reflns_used 10416
_cell_measurement_temperature 150
_cell_measurement_theta_max 25
_cell_measurement_theta_min 3
_cell_volume 2269.4(3)
_computing_cell_refinement 'DENZO/SCALEPACK (Otwinowski & Minor, 1996)'
_computing_data_collection 'Collect (Nonius, 1998)'
_computing_data_reduction 'DENZO/SCALEPACK (Otwinowski & Minor, 1996)'
_computing_molecular_graphics
;
    ORTEP (Johnson, 1976)
    PLATON (Spek, 1997)
;
_computing_publication_material 'SHELX97(Sheldrick, 1997) and local programs'
_computing_structure_refinement 'SHELX97 (Sheldrick, 1997)'
_computing_structure_solution 'Direct methods (SIR2004, Burla et al., 2005)'
_diffrn_ambient_temperature 150
_diffrn_measured_fraction_theta_max 0.9543
_diffrn_measurement_device_type Nonius_KappaCCD
_diffrn_measurement_method \w
_diffrn_radiation_monochromator 'graphite 002'
_diffrn_radiation_type MO-K\a
_diffrn_radiation_wavelength 0.71073
_diffrn_reflns_av_R_equivalents 0.106
_diffrn_reflns_limit_h_max 8
_diffrn_reflns_limit_h_min -8
_diffrn_reflns_limit_k_max 21
_diffrn_reflns_limit_k_min -19
_diffrn_reflns_limit_l_max 21
_diffrn_reflns_limit_l_min -21
_diffrn_reflns_number 10416
_diffrn_reflns_theta_max 25.99
_diffrn_reflns_theta_min 2.57
_exptl_absorpt_coefficient_mu 0.170
_exptl_absorpt_correction_T_max 0.9935
_exptl_absorpt_correction_T_min 0.9614
_exptl_absorpt_correction_type 'multi-scan (Otwinowski & Minor, 1997)'
_exptl_crystal_colour_primary colourless
_exptl_crystal_density_diffrn 1.175
_exptl_crystal_density_method 'not measured'
_exptl_crystal_description plate
_exptl_crystal_F_000 868
_exptl_crystal_size_max 0.50
_exptl_crystal_size_mid 0.44
_exptl_crystal_size_min 0.04
_refine_diff_density_max 0.32
_refine_diff_density_min -0.28
_refine_ls_abs_structure_details 'Flack H. D. (1983), Acta Cryst. A39, 876-881'
_refine_ls_abs_structure_Flack -0.03(15)
_refine_ls_extinction_method none
_refine_ls_goodness_of_fit_ref 1.213
_refine_ls_hydrogen_treatment constr
_refine_ls_matrix_type full
_refine_ls_number_parameters 493
_refine_ls_number_reflns 6414
_refine_ls_number_restraints 1
_refine_ls_R_factor_all 0.091
_refine_ls_R_factor_gt 0.088
_refine_ls_shift/su_max 0.000
_refine_ls_structure_factor_coef Fsqd
_refine_ls_weighting_details '1/[\s^2^(Fo^2^)+(0.0517P)^2^+4.2350P] where P=(Fo^2^+2Fc^2^)/3  '
_refine_ls_weighting_scheme calc
_refine_ls_wR_factor_gt 0.181
_refine_ls_wR_factor_ref 0.182
_reflns_Friedel_coverage 0.8410
_reflns_number_gt 6157
_reflns_number_total 6414
_reflns_threshold_expression >2.0\s(I)
_cod_data_source_file ol0707564si20070510_095925.cif
_cod_data_source_block 2462
_cod_depositor_comments
;
 Changing the values of _atom_site_label, _atom_site_aniso_label and
 _geom_torsion_atom_site_label_* data items to match the ones in related
 data items (e. g. _geom_angle_atom_site_label_*).

The following automatic conversions were performed:

'_refine_ls_weighting_scheme' value 'calc ' changed to 'calc'
according to /home/saulius/struct/CIF-dictionaries/cif_core.dic
dictionary named 'cif_core.dic' version 2.4.1 from 2010-06-29.

Automatic conversion script
Id: cif_fix_values 1715 2011-07-08 13:25:40Z adriana 
;
_cod_original_formula_sum 'C38 H66 O12 S1 Si2'
_cod_database_code 1505413

loop_
_symmetry_equiv_pos_as_xyz
'x, y, z'
'-x, y+1/2, -z'

loop_
_atom_site_label
_atom_site_fract_x
_atom_site_fract_y
_atom_site_fract_z
_atom_site_U_iso_or_equiv
_atom_site_adp_type
_atom_site_occupancy
_atom_site_symmetry_multiplicity
_atom_site_calc_flag
_atom_site_refinement_flags
S113 0.7831(2) 0.06057(9) 0.95023(8) 0.0306(4) Uani 1 1 d .
Si13 0.7695(2) -0.16295(10) 1.18297(8) 0.0276(4) Uani 1 1 d .
Si31 0.4658(2) -0.33529(11) 0.52225(9) 0.0328(4) Uani 1 1 d .
O6 0.9186(6) -0.2564(2) 0.79455(19) 0.0235(9) Uani 1 1 d .
O11 1.0345(5) -0.3711(2) 0.7568(2) 0.0244(9) Uani 1 1 d .
O15 0.6650(6) -0.3911(2) 0.9460(2) 0.0298(10) Uani 1 1 d .
O16 0.7104(6) -0.5147(3) 0.9434(2) 0.0355(11) Uani 1 1 d .
O17 0.8733(5) -0.4369(2) 0.87956(19) 0.0244(9) Uani 1 1 d .
O31 0.5216(5) -0.3185(2) 0.6142(2) 0.0284(10) Uani 1 1 d .
O52 0.8910(9) -0.0362(3) 0.6606(4) 0.0691(19) Uani 1 1 d .
O53 1.1094(8) -0.1145(3) 0.6348(3) 0.0468(13) Uani 1 1 d .
O113 0.8019(5) -0.1628(2) 1.09260(19) 0.0258(9) Uani 1 1 d .
O131 0.9589(6) 0.0462(3) 0.9264(2) 0.0454(13) Uani 1 1 d .
O132 0.7594(7) 0.1312(3) 0.9876(2) 0.0424(12) Uani 1 1 d .
O191 0.4633(6) -0.2130(2) 0.9250(2) 0.0280(9) Uani 1 1 d .
C1 0.8880(8) -0.3353(3) 0.7864(3) 0.0225(12) Uani 1 1 d .
C2 0.7118(8) -0.3548(3) 0.7310(3) 0.0239(12) Uani 1 1 d .
C3 0.6996(8) -0.3071(3) 0.6567(3) 0.0255(13) Uani 1 1 d .
C4 0.7329(9) -0.2237(3) 0.6737(3) 0.0275(13) Uani 1 1 d .
C5 0.9241(8) -0.2175(3) 0.7239(3) 0.0263(13) Uani 1 1 d .
C12 1.2191(8) -0.3571(4) 0.7957(3) 0.0313(14) Uani 1 1 d .
C13 0.8867(8) -0.3567(3) 0.8714(3) 0.0198(11) Uani 1 1 d .
C14 0.7226(8) -0.3259(3) 0.9061(3) 0.0231(12) Uani 1 1 d .
C16 0.7474(8) -0.4537(3) 0.9251(3) 0.0256(13) Uani 1 1 d .
C18 0.7714(8) -0.2606(3) 0.9583(3) 0.0264(13) Uani 1 1 d .
C19 0.6080(8) -0.2244(3) 0.9882(3) 0.0254(13) Uani 1 1 d .
C21 0.6891(9) -0.4382(4) 0.7121(3) 0.0334(14) Uani 1 1 d .
C31 0.2098(8) -0.3500(4) 0.5099(3) 0.0307(14) Uani 1 1 d .
C32 0.1140(10) -0.2781(4) 0.5307(4) 0.0439(18) Uani 1 1 d .
C33 0.1650(10) -0.4145(4) 0.5625(4) 0.0438(18) Uani 1 1 d .
C34 0.1338(10) -0.3692(4) 0.4259(4) 0.0398(16) Uani 1 1 d .
C35 0.5280(12) -0.2529(6) 0.4655(4) 0.067(3) Uani 1 1 d .
C36 0.5895(12) -0.4207(6) 0.4947(4) 0.071(3) Uani 1 1 d .
C41 0.5765(10) -0.1858(4) 0.7081(4) 0.0396(16) Uani 1 1 d .
C51 0.9847(9) -0.1378(4) 0.7463(3) 0.0324(14) Uani 1 1 d .
C52 0.9848(10) -0.0889(4) 0.6775(4) 0.0340(15) Uani 1 1 d .
C54 1.1165(14) -0.0734(5) 0.5645(4) 0.062(3) Uani 1 1 d .
C110 0.6610(8) -0.1486(3) 1.0291(3) 0.0251(13) Uani 1 1 d .
C111 0.7258(9) -0.0904(3) 0.9767(3) 0.0275(13) Uani 1 1 d .
C112 0.7311(9) -0.0129(3) 1.0122(3) 0.0263(13) Uani 1 1 d .
C113 1.0057(10) -0.1834(4) 1.2372(3) 0.0375(16) Uani 1 1 d .
C114 1.1453(11) -0.1279(5) 1.2131(5) 0.056(2) Uani 1 1 d .
C115 1.0023(13) -0.1738(6) 1.3240(4) 0.063(3) Uani 1 1 d .
C116 1.0658(11) -0.2632(4) 1.2210(4) 0.0486(19) Uani 1 1 d .
C117 0.6852(11) -0.0689(4) 1.2090(4) 0.0431(18) Uani 1 1 d .
C118 0.5971(10) -0.2362(5) 1.1983(4) 0.0457(18) Uani 1 1 d .
C131 0.6087(8) 0.0534(3) 0.8686(3) 0.0247(12) Uani 1 1 d .
C132 0.6619(9) 0.0441(4) 0.7976(3) 0.0350(15) Uani 1 1 d .
C133 0.5249(10) 0.0413(5) 0.7344(3) 0.0444(19) Uani 1 1 d .
C134 0.3406(10) 0.0455(4) 0.7416(3) 0.0408(17) Uani 1 1 d .
C135 0.2884(10) 0.0528(4) 0.8129(4) 0.0413(16) Uani 1 1 d .
C136 0.4241(9) 0.0580(4) 0.8770(3) 0.0343(14) Uani 1 1 d .
C192 0.2900(9) -0.1930(4) 0.9462(4) 0.0378(16) Uani 1 1 d .
H2 0.6039 -0.3399 0.7564 0.029 Uiso 1 1 calc R
H3 0.7951 -0.3257 0.6262 0.031 Uiso 1 1 calc R
H4 0.7417 -0.1980 0.6242 0.033 Uiso 1 1 calc R
H5 1.0196 -0.2415 0.6969 0.032 Uiso 1 1 calc R
H13 1.0047 -0.3388 0.9025 0.024 Uiso 1 1 calc R
H14 0.6209 -0.3111 0.8643 0.028 Uiso 1 1 calc R
H19 0.5622 -0.2596 1.0252 0.030 Uiso 1 1 calc R
H110 0.5493 -0.1285 1.0488 0.030 Uiso 1 1 calc R
H11A 0.8513 -0.1040 0.9663 0.033 Uiso 1 1 calc R
H11B 0.6408 -0.0901 0.9275 0.033 Uiso 1 1 calc R
H11C 0.8256 -0.0126 1.0587 0.032 Uiso 1 1 calc R
H11D 0.6092 -0.0025 1.0280 0.032 Uiso 1 1 calc R
H11E 1.2665 -0.1355 1.2446 0.083 Uiso 1 1 calc R
H11F 1.1029 -0.0764 1.2198 0.083 Uiso 1 1 calc R
H11G 1.1563 -0.1363 1.1593 0.083 Uiso 1 1 calc R
H11H 1.1289 -0.1776 1.3518 0.095 Uiso 1 1 calc R
H11I 0.9252 -0.2134 1.3416 0.095 Uiso 1 1 calc R
H11J 0.9504 -0.1245 1.3335 0.095 Uiso 1 1 calc R
H11K 1.0643 -0.2694 1.1660 0.073 Uiso 1 1 calc R
H11L 0.9801 -0.2993 1.2387 0.073 Uiso 1 1 calc R
H11M 1.1916 -0.2721 1.2480 0.073 Uiso 1 1 calc R
H11N 0.7818 -0.0312 1.2059 0.065 Uiso 1 1 calc R
H11O 0.6563 -0.0706 1.2612 0.065 Uiso 1 1 calc R
H11P 0.5733 -0.0555 1.1736 0.065 Uiso 1 1 calc R
H11Q 0.4802 -0.2266 1.1644 0.069 Uiso 1 1 calc R
H11R 0.5757 -0.2347 1.2515 0.069 Uiso 1 1 calc R
H11S 0.6446 -0.2859 1.1870 0.069 Uiso 1 1 calc R
H12A 1.2391 -0.3027 0.8012 0.047 Uiso 1 1 calc R
H12B 1.3095 -0.3785 0.7661 0.047 Uiso 1 1 calc R
H12C 1.2344 -0.3805 0.8464 0.047 Uiso 1 1 calc R
H132 0.7892 0.0396 0.7924 0.042 Uiso 1 1 calc R
H133 0.5591 0.0365 0.6850 0.053 Uiso 1 1 calc R
H134 0.2487 0.0434 0.6975 0.049 Uiso 1 1 calc R
H135 0.1607 0.0542 0.8181 0.050 Uiso 1 1 calc R
H136 0.3899 0.0648 0.9262 0.041 Uiso 1 1 calc R
H18A 0.8331 -0.2219 0.9308 0.032 Uiso 1 1 calc R
H18B 0.8620 -0.2776 1.0023 0.032 Uiso 1 1 calc R
H19A 0.2684 -0.2230 0.9903 0.057 Uiso 1 1 calc R
H19B 0.1907 -0.2026 0.9034 0.057 Uiso 1 1 calc R
H19C 0.2909 -0.1394 0.9595 0.057 Uiso 1 1 calc R
H21A 0.7923 -0.4551 0.6868 0.050 Uiso 1 1 calc R
H21B 0.5716 -0.4464 0.6781 0.050 Uiso 1 1 calc R
H21C 0.6890 -0.4669 0.7593 0.050 Uiso 1 1 calc R
H32A 0.1392 -0.2373 0.4966 0.066 Uiso 1 1 calc R
H32B 0.1613 -0.2643 0.5836 0.066 Uiso 1 1 calc R
H32C -0.0202 -0.2867 0.5253 0.066 Uiso 1 1 calc R
H33A 0.2114 -0.4016 0.6158 0.066 Uiso 1 1 calc R
H33B 0.2249 -0.4609 0.5490 0.066 Uiso 1 1 calc R
H33C 0.0304 -0.4220 0.5563 0.066 Uiso 1 1 calc R
H34A -0.0014 -0.3744 0.4198 0.060 Uiso 1 1 calc R
H34B 0.1886 -0.4166 0.4119 0.060 Uiso 1 1 calc R
H34C 0.1661 -0.3288 0.3927 0.060 Uiso 1 1 calc R
H35A 0.4744 -0.2070 0.4836 0.100 Uiso 1 1 calc R
H35B 0.4788 -0.2606 0.4114 0.100 Uiso 1 1 calc R
H35C 0.6633 -0.2479 0.4716 0.100 Uiso 1 1 calc R
H36A 0.7216 -0.4170 0.5157 0.107 Uiso 1 1 calc R
H36B 0.5752 -0.4241 0.4389 0.107 Uiso 1 1 calc R
H36C 0.5367 -0.4657 0.5150 0.107 Uiso 1 1 calc R
H41A 0.5818 -0.2019 0.7612 0.059 Uiso 1 1 calc R
H41B 0.4566 -0.2002 0.6788 0.059 Uiso 1 1 calc R
H41C 0.5910 -0.1311 0.7062 0.059 Uiso 1 1 calc R
H51A 0.8996 -0.1162 0.7791 0.039 Uiso 1 1 calc R
H51B 1.1110 -0.1389 0.7762 0.039 Uiso 1 1 calc R
H54A 1.0049 -0.0844 0.5278 0.093 Uiso 1 1 calc R
H54B 1.2267 -0.0889 0.5429 0.093 Uiso 1 1 calc R
H54C 1.1229 -0.0193 0.5752 0.093 Uiso 1 1 calc R

loop_
_atom_site_aniso_label
_atom_site_aniso_U_11
_atom_site_aniso_U_22
_atom_site_aniso_U_33
_atom_site_aniso_U_12
_atom_site_aniso_U_13
_atom_site_aniso_U_23
S113 0.0348(9) 0.0275(9) 0.0286(7) -0.0048(7) 0.0015(6) 0.0052(7)
Si13 0.0380(10) 0.0258(9) 0.0199(7) 0.0041(7) 0.0067(7) 0.0005(7)
Si31 0.0259(9) 0.0543(12) 0.0183(8) 0.0040(8) 0.0036(7) -0.0024(7)
O6 0.032(2) 0.023(2) 0.0152(17) -0.0026(18) 0.0018(16) 0.0041(15)
O11 0.028(2) 0.025(2) 0.0223(18) -0.0025(17) 0.0100(17) -0.0008(16)
O15 0.036(2) 0.025(2) 0.032(2) -0.0010(19) 0.019(2) 0.0017(18)
O16 0.048(3) 0.028(3) 0.034(2) -0.009(2) 0.015(2) 0.006(2)
O17 0.034(2) 0.023(2) 0.0174(16) -0.0026(18) 0.0078(16) 0.0039(17)
O31 0.026(2) 0.040(3) 0.0174(18) -0.0010(18) -0.0017(16) -0.0045(17)
O52 0.090(5) 0.048(4) 0.081(4) 0.026(3) 0.051(4) 0.037(3)
O53 0.066(3) 0.037(3) 0.044(3) 0.004(2) 0.028(3) 0.011(2)
O113 0.030(2) 0.030(2) 0.0177(17) -0.0025(18) 0.0050(16) -0.0020(17)
O131 0.032(3) 0.063(4) 0.039(2) -0.006(2) -0.001(2) 0.024(2)
O132 0.062(3) 0.029(3) 0.031(2) -0.008(2) -0.008(2) -0.0024(19)
O191 0.031(2) 0.030(3) 0.0221(18) 0.0035(19) 0.0012(17) -0.0044(17)
C1 0.027(3) 0.020(3) 0.022(3) 0.001(2) 0.007(2) 0.008(2)
C2 0.032(3) 0.021(3) 0.020(3) -0.001(2) 0.007(2) 0.003(2)
C3 0.030(3) 0.025(3) 0.021(3) 0.004(3) 0.002(2) 0.003(2)
C4 0.040(4) 0.021(3) 0.023(3) -0.002(3) 0.009(3) 0.002(2)
C5 0.031(3) 0.027(3) 0.024(3) -0.002(3) 0.010(3) 0.004(2)
C12 0.029(3) 0.034(4) 0.034(3) 0.005(3) 0.014(3) -0.006(3)
C13 0.024(3) 0.020(3) 0.014(2) -0.003(2) 0.000(2) 0.000(2)
C14 0.023(3) 0.027(3) 0.019(2) 0.001(2) 0.005(2) 0.003(2)
C16 0.030(3) 0.029(4) 0.019(2) -0.003(3) 0.006(2) 0.006(2)
C18 0.027(3) 0.026(3) 0.027(3) 0.001(3) 0.006(2) -0.001(2)
C19 0.030(3) 0.024(3) 0.022(3) 0.000(3) 0.005(2) 0.000(2)
C21 0.040(4) 0.030(3) 0.029(3) -0.010(3) 0.000(3) -0.004(3)
C31 0.029(3) 0.042(4) 0.022(3) -0.007(3) 0.007(2) -0.008(3)
C32 0.032(4) 0.051(5) 0.049(4) 0.002(3) 0.008(3) -0.013(3)
C33 0.033(4) 0.052(5) 0.045(4) -0.009(3) 0.003(3) 0.010(3)
C34 0.041(4) 0.046(4) 0.031(3) -0.007(3) -0.002(3) -0.007(3)
C35 0.049(5) 0.116(9) 0.034(4) -0.017(5) 0.004(4) 0.025(5)
C36 0.054(5) 0.111(9) 0.046(4) 0.030(5) -0.005(4) -0.041(5)
C41 0.048(4) 0.035(4) 0.037(3) 0.010(3) 0.006(3) 0.004(3)
C51 0.040(4) 0.026(3) 0.032(3) -0.006(3) 0.006(3) 0.002(3)
C52 0.047(4) 0.022(4) 0.037(3) 0.001(3) 0.018(3) 0.008(3)
C54 0.111(8) 0.036(4) 0.052(5) 0.006(4) 0.052(5) 0.010(4)
C110 0.034(3) 0.023(3) 0.019(2) 0.004(3) 0.006(2) 0.001(2)
C111 0.036(3) 0.027(4) 0.021(3) 0.002(3) 0.008(2) -0.001(2)
C112 0.037(4) 0.021(3) 0.021(3) -0.004(3) 0.004(3) 0.001(2)
C113 0.047(4) 0.037(4) 0.028(3) 0.004(3) 0.003(3) -0.002(3)
C114 0.049(5) 0.050(5) 0.061(5) -0.015(4) -0.013(4) 0.005(4)
C115 0.077(6) 0.079(7) 0.027(3) 0.025(5) -0.009(4) -0.011(4)
C116 0.043(4) 0.045(5) 0.057(4) 0.000(4) 0.005(4) 0.008(4)
C117 0.068(5) 0.032(4) 0.032(3) 0.016(4) 0.014(3) -0.003(3)
C118 0.042(4) 0.052(5) 0.046(4) 0.001(3) 0.018(3) 0.008(3)
C131 0.034(3) 0.015(3) 0.026(3) 0.000(3) 0.010(2) -0.001(2)
C132 0.039(4) 0.042(4) 0.027(3) 0.000(3) 0.012(3) 0.004(3)
C133 0.049(4) 0.063(5) 0.021(3) 0.000(4) 0.005(3) 0.002(3)
C134 0.054(4) 0.043(4) 0.022(3) -0.004(4) -0.003(3) 0.002(3)
C135 0.037(4) 0.044(4) 0.041(3) 0.002(3) 0.002(3) 0.007(3)
C136 0.029(3) 0.046(4) 0.029(3) 0.007(3) 0.008(3) 0.001(3)
C192 0.030(4) 0.041(4) 0.042(4) 0.005(3) 0.005(3) -0.011(3)

loop_
_atom_type_symbol
_atom_type_radius_bond
S 1.02
Si 1.11
O 0.73
C 0.77
H 0.32

loop_
_geom_angle_atom_site_label_1
_geom_angle_atom_site_label_2
_geom_angle_atom_site_label_3
_geom_angle
O131 S113 O132 117.8(3)
O131 S113 C131 108.0(3)
O132 S113 C131 108.4(3)
O131 S113 C112 109.6(3)
O132 S113 C112 107.6(3)
C131 S113 C112 104.8(3)
O113 Si13 C118 110.0(3)
O113 Si13 C117 109.9(3)
C118 Si13 C117 109.6(4)
O113 Si13 C113 103.9(3)
C118 Si13 C113 112.3(3)
C117 Si13 C113 111.0(3)
O31 Si31 C31 103.5(2)
O31 Si31 C36 110.5(3)
C31 Si31 C36 111.8(4)
O31 Si31 C35 110.3(3)
C31 Si31 C35 111.5(3)
C36 Si31 C35 109.2(5)
C1 O6 C5 114.3(4)
C1 O11 C12 116.7(4)
C16 O15 C14 110.5(4)
C16 O17 C13 110.1(4)
C3 O31 Si31 128.5(3)
C52 O53 C54 115.4(6)
C110 O113 Si13 124.9(3)
C192 O191 C19 114.1(4)
O11 C1 O6 111.4(4)
O11 C1 C2 105.5(4)
O6 C1 C2 113.0(4)
O11 C1 C13 111.5(4)
O6 C1 C13 99.6(4)
C2 C1 C13 115.9(4)
C21 C2 C1 114.4(5)
C21 C2 C3 110.7(5)
C1 C2 C3 110.7(5)
C21 C2 H2 106.90
C1 C2 H2 106.90
C3 C2 H2 106.90
O31 C3 C4 110.4(5)
O31 C3 C2 107.6(5)
C4 C3 C2 112.1(5)
O31 C3 H3 108.90
C4 C3 H3 108.90
C2 C3 H3 108.90
C3 C4 C41 113.6(5)
C3 C4 C5 106.6(5)
C41 C4 C5 113.7(5)
C3 C4 H4 107.50
C41 C4 H4 107.50
C5 C4 H4 107.50
O6 C5 C51 105.5(4)
O6 C5 C4 109.1(4)
C51 C5 C4 114.8(5)
O6 C5 H5 109.10
C51 C5 H5 109.10
C4 C5 H5 109.10
O11 C12 H12A 109.50
O11 C12 H12B 109.50
H12A C12 H12B 109.50
O11 C12 H12C 109.50
H12A C12 H12C 109.50
H12B C12 H12C 109.50
O17 C13 C14 104.1(4)
O17 C13 C1 110.5(4)
C14 C13 C1 115.1(5)
O17 C13 H13 109.00
C14 C13 H13 109.00
C1 C13 H13 109.00
O15 C14 C18 112.2(4)
O15 C14 C13 102.3(4)
C18 C14 C13 113.6(5)
O15 C14 H14 109.50
C18 C14 H14 109.50
C13 C14 H14 109.50
O16 C16 O15 123.8(5)
O16 C16 O17 125.2(6)
O15 C16 O17 111.0(5)
C14 C18 C19 114.9(5)
C14 C18 H18A 108.50
C19 C18 H18A 108.50
C14 C18 H18B 108.50
C19 C18 H18B 108.50
H18A C18 H18B 107.50
O191 C19 C18 108.0(4)
O191 C19 C110 110.1(5)
C18 C19 C110 112.2(5)
O191 C19 H19 108.80
C18 C19 H19 108.80
C110 C19 H19 108.80
C2 C21 H21A 109.50
C2 C21 H21B 109.50
H21A C21 H21B 109.50
C2 C21 H21C 109.50
H21A C21 H21C 109.50
H21B C21 H21C 109.50
C32 C31 C33 109.1(5)
C32 C31 C34 107.9(6)
C33 C31 C34 109.9(6)
C32 C31 Si31 110.0(5)
C33 C31 Si31 109.5(5)
C34 C31 Si31 110.4(4)
C31 C32 H32A 109.50
C31 C32 H32B 109.50
H32A C32 H32B 109.50
C31 C32 H32C 109.50
H32A C32 H32C 109.50
H32B C32 H32C 109.50
C31 C33 H33A 109.50
C31 C33 H33B 109.50
H33A C33 H33B 109.50
C31 C33 H33C 109.50
H33A C33 H33C 109.50
H33B C33 H33C 109.50
C31 C34 H34A 109.50
C31 C34 H34B 109.50
H34A C34 H34B 109.50
C31 C34 H34C 109.50
H34A C34 H34C 109.50
H34B C34 H34C 109.50
Si31 C35 H35A 109.50
Si31 C35 H35B 109.50
H35A C35 H35B 109.50
Si31 C35 H35C 109.50
H35A C35 H35C 109.50
H35B C35 H35C 109.50
Si31 C36 H36A 109.50
Si31 C36 H36B 109.50
H36A C36 H36B 109.50
Si31 C36 H36C 109.50
H36A C36 H36C 109.50
H36B C36 H36C 109.50
C4 C41 H41A 109.50
C4 C41 H41B 109.50
H41A C41 H41B 109.50
C4 C41 H41C 109.50
H41A C41 H41C 109.50
H41B C41 H41C 109.50
C52 C51 C5 111.4(5)
C52 C51 H51A 109.30
C5 C51 H51A 109.30
C52 C51 H51B 109.30
C5 C51 H51B 109.30
H51A C51 H51B 108.00
O52 C52 O53 123.0(6)
O52 C52 C51 126.8(6)
O53 C52 C51 110.2(6)
O53 C54 H54A 109.50
O53 C54 H54B 109.50
H54A C54 H54B 109.50
O53 C54 H54C 109.50
H54A C54 H54C 109.50
H54B C54 H54C 109.50
O113 C110 C111 110.5(5)
O113 C110 C19 108.3(5)
C111 C110 C19 112.7(4)
O113 C110 H110 108.40
C111 C110 H110 108.40
C19 C110 H110 108.40
C112 C111 C110 111.0(4)
C112 C111 H11A 109.40
C110 C111 H11A 109.40
C112 C111 H11B 109.40
C110 C111 H11B 109.40
H11A C111 H11B 108.00
C111 C112 S113 113.9(4)
C111 C112 H11C 108.80
S113 C112 H11C 108.80
C111 C112 H11D 108.80
S113 C112 H11D 108.80
H11C C112 H11D 107.70
C114 C113 C116 109.0(6)
C114 C113 C115 108.7(7)
C116 C113 C115 109.7(6)
C114 C113 Si13 109.4(5)
C116 C113 Si13 110.6(5)
C115 C113 Si13 109.5(5)
C113 C114 H11E 109.50
C113 C114 H11F 109.50
H11E C114 H11F 109.50
C113 C114 H11G 109.50
H11E C114 H11G 109.50
H11F C114 H11G 109.50
C113 C115 H11H 109.50
C113 C115 H11I 109.50
H11H C115 H11I 109.50
C113 C115 H11J 109.50
H11H C115 H11J 109.50
H11I C115 H11J 109.50
C113 C116 H11K 109.50
C113 C116 H11L 109.50
H11K C116 H11L 109.50
C113 C116 H11M 109.50
H11K C116 H11M 109.50
H11L C116 H11M 109.50
Si13 C117 H11N 109.50
Si13 C117 H11O 109.50
H11N C117 H11O 109.50
Si13 C117 H11P 109.50
H11N C117 H11P 109.50
H11O C117 H11P 109.50
Si13 C118 H11Q 109.50
Si13 C118 H11R 109.50
H11Q C118 H11R 109.50
Si13 C118 H11S 109.50
H11Q C118 H11S 109.50
H11R C118 H11S 109.50
C136 C131 C132 121.3(5)
C136 C131 S113 119.8(4)
C132 C131 S113 118.9(4)
C131 C132 C133 118.3(6)
C131 C132 H132 120.90
C133 C132 H132 120.90
C134 C133 C132 121.2(6)
C134 C133 H133 119.40
C132 C133 H133 119.40
C133 C134 C135 120.2(6)
C133 C134 H134 119.90
C135 C134 H134 119.90
C134 C135 C136 119.5(6)
C134 C135 H135 120.20
C136 C135 H135 120.20
C131 C136 C135 119.5(5)
C131 C136 H136 120.30
C135 C136 H136 120.30
O191 C192 H19A 109.50
O191 C192 H19B 109.50
H19A C192 H19B 109.50
O191 C192 H19C 109.50
H19A C192 H19C 109.50
H19B C192 H19C 109.50

loop_
_geom_bond_atom_site_label_1
_geom_bond_atom_site_label_2
_geom_bond_distance
S113 O131 1.433(5)
S113 O132 1.442(5)
S113 C131 1.778(6)
S113 C112 1.784(6)
Si13 O113 1.655(4)
Si13 C118 1.858(7)
Si13 C117 1.862(7)
Si13 C113 1.875(7)
Si31 O31 1.645(4)
Si31 C31 1.864(6)
Si31 C36 1.868(8)
Si31 C35 1.871(9)
O6 C1 1.423(7)
O6 C5 1.436(6)
O11 C1 1.413(6)
O11 C12 1.437(7)
O15 C16 1.342(7)
O15 C14 1.453(7)
O16 C16 1.174(7)
O17 C16 1.346(6)
O17 C13 1.438(7)
O31 C3 1.412(7)
O52 C52 1.171(8)
O53 C52 1.347(8)
O53 C54 1.452(8)
O113 C110 1.425(7)
O191 C192 1.418(7)
O191 C19 1.432(7)
C1 C2 1.534(8)
C1 C13 1.554(7)
C2 C21 1.523(8)
C2 C3 1.556(7)
C2 H2 1.0000
C3 C4 1.525(8)
C3 H3 1.0000
C4 C41 1.528(9)
C4 C5 1.540(9)
C4 H4 1.0000
C5 C51 1.517(9)
C5 H5 1.0000
C12 H12A 0.9800
C12 H12B 0.9800
C12 H12C 0.9800
C13 C14 1.528(7)
C13 H13 1.0000
C14 C18 1.493(8)
C14 H14 1.0000
C18 C19 1.520(8)
C18 H18A 0.9900
C18 H18B 0.9900
C19 C110 1.549(8)
C19 H19 1.0000
C21 H21A 0.9800
C21 H21B 0.9800
C21 H21C 0.9800
C31 C32 1.528(9)
C31 C33 1.545(9)
C31 C34 1.545(8)
C32 H32A 0.9800
C32 H32B 0.9800
C32 H32C 0.9800
C33 H33A 0.9800
C33 H33B 0.9800
C33 H33C 0.9800
C34 H34A 0.9800
C34 H34B 0.9800
C34 H34C 0.9800
C35 H35A 0.9800
C35 H35B 0.9800
C35 H35C 0.9800
C36 H36A 0.9800
C36 H36B 0.9800
C36 H36C 0.9800
C41 H41A 0.9800
C41 H41B 0.9800
C41 H41C 0.9800
C51 C52 1.498(8)
C51 H51A 0.9900
C51 H51B 0.9900
C54 H54A 0.9800
C54 H54B 0.9800
C54 H54C 0.9800
C110 C111 1.513(8)
C110 H110 1.0000
C111 C112 1.512(8)
C111 H11A 0.9900
C111 H11B 0.9900
C112 H11C 0.9900
C112 H11D 0.9900
C113 C114 1.524(10)
C113 C116 1.524(10)
C113 C115 1.552(9)
C114 H11E 0.9800
C114 H11F 0.9800
C114 H11G 0.9800
C115 H11H 0.9800
C115 H11I 0.9800
C115 H11J 0.9800
C116 H11K 0.9800
C116 H11L 0.9800
C116 H11M 0.9800
C117 H11N 0.9800
C117 H11O 0.9800
C117 H11P 0.9800
C118 H11Q 0.9800
C118 H11R 0.9800
C118 H11S 0.9800
C131 C136 1.379(8)
C131 C132 1.382(7)
C132 C133 1.384(9)
C132 H132 0.9500
C133 C134 1.371(10)
C133 H133 0.9500
C134 C135 1.379(9)
C134 H134 0.9500
C135 C136 1.392(9)
C135 H135 0.9500
C136 H136 0.9500
C192 H19A 0.9800
C192 H19B 0.9800
C192 H19C 0.9800

loop_
_geom_torsion_atom_site_label_1
_geom_torsion_atom_site_label_2
_geom_torsion_atom_site_label_3
_geom_torsion_atom_site_label_4
_geom_torsion
C31 Si31 O31 C3 176.3(5)
C36 Si31 O31 C3 56.6(6)
C35 Si31 O31 C3 -64.2(6)
C118 Si13 O113 C110 60.5(5)
C117 Si13 O113 C110 -60.3(5)
C113 Si13 O113 C110 -179.1(5)
C12 O11 C1 O6 52.6(6)
C12 O11 C1 C2 175.6(4)
C12 O11 C1 C13 -57.8(6)
C5 O6 C1 O11 63.3(6)
C5 O6 C1 C2 -55.2(6)
C5 O6 C1 C13 -178.9(4)
O11 C1 C2 C21 49.7(6)
O6 C1 C2 C21 171.7(4)
C13 C1 C2 C21 -74.3(6)
O11 C1 C2 C3 -76.2(5)
O6 C1 C2 C3 45.8(6)
C13 C1 C2 C3 159.9(5)
Si31 O31 C3 C4 102.8(5)
Si31 O31 C3 C2 -134.6(4)
C21 C2 C3 O31 61.7(6)
C1 C2 C3 O31 -170.4(4)
C21 C2 C3 C4 -176.7(5)
C1 C2 C3 C4 -48.8(7)
O31 C3 C4 C41 50.6(6)
C2 C3 C4 C41 -69.4(7)
O31 C3 C4 C5 176.7(4)
C2 C3 C4 C5 56.7(6)
C1 O6 C5 C51 -172.2(5)
C1 O6 C5 C4 64.0(6)
C3 C4 C5 O6 -62.7(6)
C41 C4 C5 O6 63.3(6)
C3 C4 C5 C51 179.1(5)
C41 C4 C5 C51 -54.8(7)
C16 O17 C13 C14 -10.8(5)
C16 O17 C13 C1 -134.9(4)
O11 C1 C13 O17 -57.3(6)
O6 C1 C13 O17 -175.0(4)
C2 C1 C13 O17 63.5(6)
O11 C1 C13 C14 -174.9(5)
O6 C1 C13 C14 67.4(5)
C2 C1 C13 C14 -54.1(7)
C16 O15 C14 C18 -134.5(5)
C16 O15 C14 C13 -12.4(6)
O17 C13 C14 O15 13.5(5)
C1 C13 C14 O15 134.6(5)
O17 C13 C14 C18 134.6(5)
C1 C13 C14 C18 -104.2(6)
C14 O15 C16 O16 -172.3(6)
C14 O15 C16 O17 6.4(6)
C13 O17 C16 O16 -178.1(6)
C13 O17 C16 O15 3.3(6)
O15 C14 C18 C19 -69.6(6)
C13 C14 C18 C19 174.9(5)
C192 O191 C19 C18 168.6(5)
C192 O191 C19 C110 -68.5(6)
C14 C18 C19 O191 -47.6(7)
C14 C18 C19 C110 -169.2(5)
O31 Si31 C31 C32 62.8(5)
C36 Si31 C31 C32 -178.3(5)
C35 Si31 C31 C32 -55.8(6)
O31 Si31 C31 C33 -57.1(5)
C36 Si31 C31 C33 61.8(5)
C35 Si31 C31 C33 -175.7(5)
O31 Si31 C31 C34 -178.2(5)
C36 Si31 C31 C34 -59.3(6)
C35 Si31 C31 C34 63.2(6)
O6 C5 C51 C52 -176.3(5)
C4 C5 C51 C52 -56.2(7)
C54 O53 C52 O52 -1.7(11)
C54 O53 C52 C51 177.4(6)
C5 C51 C52 O52 115.9(9)
C5 C51 C52 O53 -63.2(7)
Si13 O113 C110 C111 130.5(4)
Si13 O113 C110 C19 -105.6(5)
O191 C19 C110 O113 178.7(4)
C18 C19 C110 O113 -60.9(6)
O191 C19 C110 C111 -58.8(6)
C18 C19 C110 C111 61.6(6)
O113 C110 C111 C112 -72.6(6)
C19 C110 C111 C112 166.1(5)
C110 C111 C112 S113 -173.9(4)
O131 S113 C112 C111 -58.2(5)
O132 S113 C112 C111 172.6(5)
C131 S113 C112 C111 57.4(5)
O113 Si13 C113 C114 52.8(5)
C118 Si13 C113 C114 171.7(5)
C117 Si13 C113 C114 -65.2(6)
O113 Si13 C113 C116 -67.1(5)
C118 Si13 C113 C116 51.7(5)
C117 Si13 C113 C116 174.8(5)
O113 Si13 C113 C115 171.9(5)
C118 Si13 C113 C115 -69.3(6)
C117 Si13 C113 C115 53.8(6)
O131 S113 C131 C136 174.1(5)
O132 S113 C131 C136 -57.3(6)
C112 S113 C131 C136 57.4(6)
O131 S113 C131 C132 -6.6(6)
O132 S113 C131 C132 122.0(5)
C112 S113 C131 C132 -123.3(5)
C136 C131 C132 C133 1.6(10)
S113 C131 C132 C133 -177.7(5)
C131 C132 C133 C134 -1.9(11)
C132 C133 C134 C135 0.2(11)
C133 C134 C135 C136 1.8(11)
C132 C131 C136 C135 0.4(10)
S113 C131 C136 C135 179.7(5)
C134 C135 C136 C131 -2.1(11)

loop_
_cod_related_entry_id
_cod_related_entry_database
_cod_related_entry_code
1 ChemSpider 30651604
